data_2225778
loop_
_publ_author_name
'Khan, Islam Ullah'
'Mariam, Irfana'
'Zia-ur-Rehman, Muhammad'
'Arif Sajjad, Muhammad'
'Sharif, Shahzad'

_publ_section_title
;
 <i>N</i>-(4-Hydroxyphenyl)benzenesulfonamide
;
_journal_coeditor_code BT5239
_journal_issue 5
_journal_name_full 'Acta Crystallographica Section E'
_journal_page_first o1088
_journal_paper_doi 10.1107/S160053681001322X
_journal_volume 66
_journal_year 2010
_chemical_formula_iupac 'C12 H11 N O3 S'
_chemical_formula_moiety 'C12 H11 N O3 S'
_chemical_formula_sum 'C12 H11 N O3 S'
_chemical_formula_weight 249.28
_chemical_name_systematic
;
<i>N</i>-(4-Hydroxyphenyl)benzenesulfonamide
;
_space_group_IT_number 19
_symmetry_cell_setting orthorhombic
_symmetry_space_group_name_Hall 'P 2ac 2ab'
_symmetry_space_group_name_H-M 'P 21 21 21'
_atom_sites_solution_hydrogens geom
_atom_sites_solution_primary direct
_atom_sites_solution_secondary difmap
_audit_creation_method SHELXL97
_cell_angle_alpha 90.00
_cell_angle_beta 90.00
_cell_angle_gamma 90.00
_cell_formula_units_Z 4
_cell_length_a 5.1072(2)
_cell_length_b 9.3948(4)
_cell_length_c 24.0903(10)
_cell_measurement_reflns_used 6462
_cell_measurement_temperature 296(2)
_cell_measurement_theta_max 27.1
_cell_measurement_theta_min 2.5
_cell_volume 1155.88(8)
_computing_cell_refinement 'SAINT (Bruker, 2007)'
_computing_data_collection 'APEX2 (Bruker, 2007)'
_computing_data_reduction 'SAINT (Bruker, 2007)'
_computing_molecular_graphics
;
PLATON (Spek, 2009) and Mercury (Macrae <i>et al.</i>,  2006)
;
_computing_publication_material 'PLATON (Spek, 2009)'
_computing_structure_refinement 'SHELXL97 (Sheldrick, 2008)'
_computing_structure_solution 'SHELXS97 (Sheldrick, 2008)'
_diffrn_ambient_temperature 296(2)
_diffrn_measured_fraction_theta_full 0.996
_diffrn_measured_fraction_theta_max 0.996
_diffrn_measurement_device_type 'Bruker APEXII CCD area-detector'
_diffrn_measurement_method '\f and \w'
_diffrn_radiation_monochromator graphite
_diffrn_radiation_source 'fine-focus sealed tube'
_diffrn_radiation_type MoK\a
_diffrn_radiation_wavelength 0.71073
_diffrn_reflns_av_R_equivalents 0.0319
_diffrn_reflns_av_sigmaI/netI 0.0576
_diffrn_reflns_limit_h_max 6
_diffrn_reflns_limit_h_min -4
_diffrn_reflns_limit_k_max 12
_diffrn_reflns_limit_k_min -8
_diffrn_reflns_limit_l_max 32
_diffrn_reflns_limit_l_min -32
_diffrn_reflns_number 6402
_diffrn_reflns_theta_full 28.30
_diffrn_reflns_theta_max 28.30
_diffrn_reflns_theta_min 1.69
_exptl_absorpt_coefficient_mu 0.275
_exptl_absorpt_correction_type none
_exptl_crystal_colour colourless
_exptl_crystal_density_diffrn 1.432
_exptl_crystal_density_method 'not measured'
_exptl_crystal_description needle
_exptl_crystal_F_000 520
_exptl_crystal_size_max 0.12
_exptl_crystal_size_mid 0.12
_exptl_crystal_size_min 0.10
_refine_diff_density_max 0.259
_refine_diff_density_min -0.259
_refine_ls_abs_structure_details 'Flack (1983), 1118 Friedel pairs'
_refine_ls_abs_structure_Flack 0.08(13)
_refine_ls_extinction_method none
_refine_ls_goodness_of_fit_ref 1.019
_refine_ls_hydrogen_treatment constr
_refine_ls_matrix_type full
_refine_ls_number_parameters 155
_refine_ls_number_reflns 2808
_refine_ls_number_restraints 0
_refine_ls_restrained_S_all 1.019
_refine_ls_R_factor_all 0.0748
_refine_ls_R_factor_gt 0.0482
_refine_ls_shift/su_max 0.000
_refine_ls_shift/su_mean 0.000
_refine_ls_structure_factor_coef Fsqd
_refine_ls_weighting_details 'calc w = 1/[\s^2^(Fo^2^)+(0.0829P)^2^] where P=(Fo^2^+2Fc^2^)/3'
_refine_ls_weighting_scheme calc
_refine_ls_wR_factor_gt 0.1127
_refine_ls_wR_factor_ref 0.1462
_reflns_number_gt 2076
_reflns_number_total 2808
_reflns_threshold_expression I>2\s(I)
_cod_data_source_file bt5239.cif
_cod_data_source_block I
_cod_database_code 2225778
_cod_database_fobs_code 2225778

loop_
_symmetry_equiv_pos_as_xyz
'x, y, z'
'-x+1/2, -y, z+1/2'
'x+1/2, -y+1/2, -z'
'-x, y+1/2, -z+1/2'

loop_
_atom_site_type_symbol
_atom_site_label
_atom_site_fract_x
_atom_site_fract_y
_atom_site_fract_z
_atom_site_U_iso_or_equiv
_atom_site_adp_type
_atom_site_calc_flag
_atom_site_refinement_flags
_atom_site_occupancy
_atom_site_disorder_assembly
_atom_site_disorder_group
S S1 0.63260(16) 0.61227(9) 0.12889(3) 0.0363(2) Uani d . 1 . .
O O1 0.5233(5) 0.7519(3) 0.13349(12) 0.0522(7) Uani d . 1 . .
N N1 0.4626(5) 0.5129(3) 0.17054(11) 0.0370(7) Uani d . 1 . .
C C1 0.4079(7) 0.2576(4) 0.15217(13) 0.0395(8) Uani d . 1 . .
H H1 0.2692 0.2783 0.1285 0.047 Uiso calc R 1 . .
O O2 0.9034(4) 0.5892(3) 0.14085(9) 0.0485(6) Uani d . 1 . .
C C2 0.4814(6) 0.1180(4) 0.16065(13) 0.0431(8) Uani d . 1 . .
H H2 0.3893 0.0445 0.1437 0.052 Uiso calc R 1 . .
O O3 0.7825(6) -0.0468(3) 0.20338(12) 0.0585(8) Uani d . 1 . .
H H3 0.6871 -0.1039 0.1874 0.088 Uiso calc R 1 . .
C C3 0.6923(7) 0.0881(4) 0.19449(13) 0.0396(8) Uani d . 1 . .
C C4 0.8231(7) 0.1962(4) 0.22069(14) 0.0433(9) Uani d . 1 . .
H H4 0.9647 0.1759 0.2437 0.052 Uiso calc R 1 . .
C C5 0.7442(7) 0.3353(4) 0.21288(14) 0.0402(8) Uani d . 1 . .
H H5 0.8313 0.4087 0.2311 0.048 Uiso calc R 1 . .
C C6 0.5380(6) 0.3661(4) 0.17841(12) 0.0321(7) Uani d . 1 . .
C C7 0.5766(6) 0.5525(4) 0.06026(12) 0.0351(7) Uani d . 1 . .
C C8 0.3782(7) 0.6111(4) 0.02947(14) 0.0493(8) Uani d . 1 . .
H H8 0.2742 0.6831 0.0442 0.059 Uiso calc R 1 . .
C C9 0.3350(8) 0.5617(5) -0.02374(15) 0.0595(11) Uani d . 1 . .
H H9 0.2018 0.6009 -0.0452 0.071 Uiso calc R 1 . .
C C10 0.4879(8) 0.4549(5) -0.04506(15) 0.0598(11) Uani d . 1 . .
H H10 0.4584 0.4225 -0.0810 0.072 Uiso calc R 1 . .
C C11 0.6818(8) 0.3963(5) -0.01419(16) 0.0662(12) Uani d . 1 . .
H H11 0.7834 0.3233 -0.0289 0.079 Uiso calc R 1 . .
C C12 0.7288(7) 0.4448(4) 0.03900(14) 0.0507(9) Uani d . 1 . .
H H12 0.8620 0.4049 0.0602 0.061 Uiso calc R 1 . .
H H1N 0.2803 0.5303 0.1630 0.061 Uiso d R 1 . .

loop_
_atom_site_aniso_label
_atom_site_aniso_U_11
_atom_site_aniso_U_22
_atom_site_aniso_U_33
_atom_site_aniso_U_12
_atom_site_aniso_U_13
_atom_site_aniso_U_23
S1 0.0375(4) 0.0329(4) 0.0385(4) -0.0016(4) -0.0041(3) -0.0002(4)
O1 0.0636(17) 0.0303(12) 0.0625(16) 0.0040(12) -0.0060(14) -0.0046(12)
N1 0.0364(15) 0.0373(15) 0.0373(13) 0.0033(12) 0.0024(11) 0.0021(13)
C1 0.0377(18) 0.0422(19) 0.0385(16) 0.0000(16) -0.0116(14) 0.0006(15)
O2 0.0358(13) 0.0577(16) 0.0519(13) -0.0093(12) -0.0081(11) 0.0039(12)
C2 0.0430(18) 0.0401(18) 0.0463(17) -0.0019(17) -0.0108(14) -0.0059(18)
O3 0.072(2) 0.0341(14) 0.0689(18) 0.0048(14) -0.0216(14) 0.0013(14)
C3 0.048(2) 0.0371(19) 0.0340(16) 0.0018(16) -0.0018(13) 0.0043(15)
C4 0.046(2) 0.045(2) 0.0395(17) -0.0033(17) -0.0152(16) 0.0063(16)
C5 0.0486(19) 0.0345(18) 0.0375(16) -0.0059(17) -0.0104(15) 0.0008(15)
C6 0.0352(15) 0.0326(17) 0.0284(13) 0.0008(14) 0.0042(12) 0.0024(13)
C7 0.0345(17) 0.0343(17) 0.0364(15) -0.0052(14) 0.0005(13) 0.0036(14)
C8 0.0475(19) 0.050(2) 0.0504(19) 0.004(2) -0.0062(17) 0.0066(18)
C9 0.060(3) 0.073(3) 0.046(2) 0.000(2) -0.0144(19) 0.012(2)
C10 0.065(3) 0.078(3) 0.0364(18) -0.003(2) 0.0001(18) -0.009(2)
C11 0.065(3) 0.084(3) 0.050(2) 0.017(3) -0.0014(18) -0.017(2)
C12 0.045(2) 0.061(2) 0.0468(19) 0.012(2) -0.0053(16) -0.0020(19)

loop_
_atom_type_symbol
_atom_type_description
_atom_type_scat_dispersion_real
_atom_type_scat_dispersion_imag
_atom_type_scat_source
C C 0.0033 0.0016 'International Tables Vol C Tables 4.2.6.8 and 6.1.1.4'
H H 0.0000 0.0000 'International Tables Vol C Tables 4.2.6.8 and 6.1.1.4'
N N 0.0061 0.0033 'International Tables Vol C Tables 4.2.6.8 and 6.1.1.4'
O O 0.0106 0.0060 'International Tables Vol C Tables 4.2.6.8 and 6.1.1.4'
S S 0.1246 0.1234 'International Tables Vol C Tables 4.2.6.8 and 6.1.1.4'

loop_
_geom_angle_atom_site_label_1
_geom_angle_atom_site_label_2
_geom_angle_atom_site_label_3
_geom_angle_site_symmetry_1
_geom_angle_site_symmetry_3
_geom_angle
_geom_angle_publ_flag
O2 S1 O1 . . 120.06(15) ?
O2 S1 N1 . . 107.82(15) ?
O1 S1 N1 . . 105.73(15) ?
O2 S1 C7 . . 107.28(15) ?
O1 S1 C7 . . 107.48(16) ?
N1 S1 C7 . . 107.99(15) ?
C6 N1 S1 . . 119.2(2) ?
C6 N1 H1N . . 116.4 ?
S1 N1 H1N . . 107.6 ?
C6 C1 C2 . . 120.4(3) ?
C6 C1 H1 . . 119.8 ?
C2 C1 H1 . . 119.8 ?
C1 C2 C3 . . 119.6(3) ?
C1 C2 H2 . . 120.2 ?
C3 C2 H2 . . 120.2 ?
C3 O3 H3 . . 109.5 ?
O3 C3 C4 . . 116.8(3) ?
O3 C3 C2 . . 123.1(3) ?
C4 C3 C2 . . 120.1(3) ?
C3 C4 C5 . . 119.8(3) ?
C3 C4 H4 . . 120.1 ?
C5 C4 H4 . . 120.1 ?
C6 C5 C4 . . 120.4(3) ?
C6 C5 H5 . . 119.8 ?
C4 C5 H5 . . 119.8 ?
C1 C6 C5 . . 119.7(3) ?
C1 C6 N1 . . 121.3(3) ?
C5 C6 N1 . . 119.0(3) ?
C8 C7 C12 . . 120.8(3) ?
C8 C7 S1 . . 119.9(3) ?
C12 C7 S1 . . 119.3(3) ?
C7 C8 C9 . . 119.0(4) ?
C7 C8 H8 . . 120.5 ?
C9 C8 H8 . . 120.5 ?
C10 C9 C8 . . 120.2(4) ?
C10 C9 H9 . . 119.9 ?
C8 C9 H9 . . 119.9 ?
C11 C10 C9 . . 120.5(4) ?
C11 C10 H10 . . 119.7 ?
C9 C10 H10 . . 119.7 ?
C10 C11 C12 . . 120.2(4) ?
C10 C11 H11 . . 119.9 ?
C12 C11 H11 . . 119.9 ?
C7 C12 C11 . . 119.3(3) ?
C7 C12 H12 . . 120.3 ?
C11 C12 H12 . . 120.3 ?

loop_
_geom_bond_atom_site_label_1
_geom_bond_atom_site_label_2
_geom_bond_site_symmetry_2
_geom_bond_distance
_geom_bond_publ_flag
S1 O2 . 1.429(2) ?
S1 O1 . 1.430(3) ?
S1 N1 . 1.622(3) ?
S1 C7 . 1.769(3) ?
N1 C6 . 1.445(4) ?
N1 H1N . 0.9629 ?
C1 C6 . 1.371(5) ?
C1 C2 . 1.380(5) ?
C1 H1 . 0.9300 ?
C2 C3 . 1.380(4) ?
C2 H2 . 0.9300 ?
O3 C3 . 1.365(4) ?
O3 H3 . 0.8200 ?
C3 C4 . 1.370(5) ?
C4 C5 . 1.381(5) ?
C4 H4 . 0.9300 ?
C5 C6 . 1.372(4) ?
C5 H5 . 0.9300 ?
C7 C8 . 1.371(5) ?
C7 C12 . 1.375(5) ?
C8 C9 . 1.381(5) ?
C8 H8 . 0.9300 ?
C9 C10 . 1.371(6) ?
C9 H9 . 0.9300 ?
C10 C11 . 1.355(6) ?
C10 H10 . 0.9300 ?
C11 C12 . 1.381(5) ?
C11 H11 . 0.9300 ?
C12 H12 . 0.9300 ?

loop_
_geom_hbond_atom_site_label_D
_geom_hbond_atom_site_label_H
_geom_hbond_atom_site_label_A
_geom_hbond_site_symmetry_A
_geom_hbond_distance_DH
_geom_hbond_distance_HA
_geom_hbond_distance_DA
_geom_hbond_angle_DHA
N1 H1N O2 1_455 0.96 2.07 3.030(3) 173.0
O3 H3 O1 1_545 0.82 2.05 2.857(4) 166.0

loop_
_geom_torsion_atom_site_label_1
_geom_torsion_atom_site_label_2
_geom_torsion_atom_site_label_3
_geom_torsion_atom_site_label_4
_geom_torsion_site_symmetry_1
_geom_torsion_site_symmetry_2
_geom_torsion_site_symmetry_3
_geom_torsion_site_symmetry_4
_geom_torsion
_geom_torsion_publ_flag
O2 S1 N1 C6 . . . . -45.9(3) ?
O1 S1 N1 C6 . . . . -175.5(2) ?
C7 S1 N1 C6 . . . . 69.7(3) ?
C6 C1 C2 C3 . . . . -2.0(5) ?
C1 C2 C3 O3 . . . . -177.7(3) ?
C1 C2 C3 C4 . . . . 1.8(5) ?
O3 C3 C4 C5 . . . . 179.1(3) ?
C2 C3 C4 C5 . . . . -0.4(5) ?
C3 C4 C5 C6 . . . . -0.9(5) ?
C2 C1 C6 C5 . . . . 0.7(5) ?
C2 C1 C6 N1 . . . . -179.4(3) ?
C4 C5 C6 C1 . . . . 0.8(5) ?
C4 C5 C6 N1 . . . . -179.2(3) ?
S1 N1 C6 C1 . . . . -101.5(3) ?
S1 N1 C6 C5 . . . . 78.5(3) ?
O2 S1 C7 C8 . . . . -152.9(3) ?
O1 S1 C7 C8 . . . . -22.5(3) ?
N1 S1 C7 C8 . . . . 91.1(3) ?
O2 S1 C7 C12 . . . . 28.9(3) ?
O1 S1 C7 C12 . . . . 159.3(3) ?
N1 S1 C7 C12 . . . . -87.1(3) ?
C12 C7 C8 C9 . . . . -0.9(6) ?
S1 C7 C8 C9 . . . . -179.1(3) ?
C7 C8 C9 C10 . . . . 0.4(6) ?
C8 C9 C10 C11 . . . . 0.3(6) ?
C9 C10 C11 C12 . . . . -0.6(7) ?
C8 C7 C12 C11 . . . . 0.6(5) ?
S1 C7 C12 C11 . . . . 178.8(3) ?
C10 C11 C12 C7 . . . . 0.2(6) ?

loop_
_cod_related_entry_id
_cod_related_entry_database
_cod_related_entry_code
1 ChemSpider 71929
